data_4327277
loop_
_publ_author_name
'Matthew J. Belousoff'
'Martin B. Duriska'
'Bim Graham'
'Stuart R. Batten'
'Boujemaa Moubaraki'
'Keith S. Murray'
'Leone Spiccia'

_publ_contact_author_address
;School of Chemistry
Wellington Rd
Clayton
Victoria, Australia, 3800
;
_publ_contact_author_email leone.spiccia@sci.monash.edu.au
_publ_contact_author_fax +610399054597
_publ_contact_author_name 'Leone Spiccia'
_publ_contact_author_phone +610399054526
_publ_section_title
;
 Synthesis, X-ray Crystal Structures, Magnetism, and Phosphate Ester
 Cleavage Properties of Copper(II) Complexes of N-Substituted Derivatives
 of 1,4,7-Triazacyclononane
;
_journal_name_full 'Inorganic Chemistry'
_journal_page_first 3746
_journal_page_last 3755
_journal_paper_doi 10.1021/ic051983+
_journal_volume 45
_journal_year 2006
_chemical_formula_moiety 'C66 H66 Cl2 Cu2 N12 O12'
_chemical_formula_sum 'C248 H263 Cl8 Cu8 N52 O49'
_chemical_formula_weight 5547.58
_chemical_name_common '[Cu2((BzCN)3tacn)(u-OH)](ClO4)2(H2O)2'
_chemical_name_systematic
;
bis(1,4,7-tris-(3-tolunitrile)-1,4,7-triazacyclononane)-bis
-(u2- hydroxo)-dicopper(II)-diperchlorate monohydrate dihydrate
;
_space_group_IT_number 2
_symmetry_cell_setting triclinic
_symmetry_space_group_name_Hall '-P 1'
_symmetry_space_group_name_H-M 'P -1'
_atom_sites_solution_hydrogens geom
_atom_sites_solution_primary direct
_atom_sites_solution_secondary difmap
_audit_creation_method SHELXL-97
_cell_angle_alpha 75.79(3)
_cell_angle_beta 78.78(3)
_cell_angle_gamma 88.31(3)
_cell_formula_units_Z 1
_cell_length_a 17.358(4)
_cell_length_b 17.588(4)
_cell_length_c 23.239(5)
_cell_measurement_reflns_used 98487
_cell_measurement_temperature 123(2)
_cell_measurement_theta_max 27.5
_cell_measurement_theta_min 4
_cell_volume 6745(3)
_computing_cell_refinement 'HKL Scalepack (Otwinoswski & Minor, 1997)'
_computing_data_collection 'Collect (Nonius, 2000)'
_computing_data_reduction 'HKL Denzo (Otwinoswski & Minor, 1997)'
_computing_molecular_graphics X-Seed
_computing_publication_material 'WinGX (Farrugia, 1999)'
_computing_structure_refinement 'SHELXL-97 (Sheldrick, 1997)'
_computing_structure_solution 'SHELXS-97 (Sheldrick, 1990)'
_diffrn_ambient_temperature 123(2)
_diffrn_measured_fraction_theta_full 0.998
_diffrn_measured_fraction_theta_max 0.998
_diffrn_measurement_device_type 'Nonius Kappa CCD'
_diffrn_measurement_method 'non-profiled thick slice omega/phi/2theta scans'
_diffrn_radiation_monochromator graphite
_diffrn_radiation_source 'fine-focus sealed tube'
_diffrn_radiation_type MoK\a
_diffrn_radiation_wavelength 0.71073
_diffrn_reflns_av_R_equivalents 0.0654
_diffrn_reflns_av_sigmaI/netI 0.0870
_diffrn_reflns_limit_h_max 21
_diffrn_reflns_limit_h_min -21
_diffrn_reflns_limit_k_max 22
_diffrn_reflns_limit_k_min -22
_diffrn_reflns_limit_l_max 29
_diffrn_reflns_limit_l_min -29
_diffrn_reflns_number 98487
_diffrn_reflns_theta_full 26.50
_diffrn_reflns_theta_max 26.50
_diffrn_reflns_theta_min 1.19
_exptl_absorpt_coefficient_mu 0.778
_exptl_absorpt_correction_T_max 0.8292
_exptl_absorpt_correction_T_min 0.8001
_exptl_absorpt_correction_type empirical
_exptl_absorpt_process_details SADABS
_exptl_crystal_colour 'Dark Green'
_exptl_crystal_density_diffrn 1.366
_exptl_crystal_description 'Rectangle Prism'
_exptl_crystal_F_000 2875
_exptl_crystal_size_max 0.30
_exptl_crystal_size_mid 0.25
_exptl_crystal_size_min 0.25
_refine_diff_density_max 1.063
_refine_diff_density_min -0.808
_refine_diff_density_rms 0.098
_refine_ls_extinction_method none
_refine_ls_goodness_of_fit_ref 1.018
_refine_ls_hydrogen_treatment mixed
_refine_ls_matrix_type fullcycle
_refine_ls_number_parameters 1748
_refine_ls_number_reflns 27900
_refine_ls_number_restraints 235
_refine_ls_restrained_S_all 1.029
_refine_ls_R_factor_all 0.1265
_refine_ls_R_factor_gt 0.0680
_refine_ls_shift/su_max 0.006
_refine_ls_shift/su_mean 0.000
_refine_ls_structure_factor_coef Fsqd
_refine_ls_weighting_details 'calc w=1/[\s^2^(Fo^2^)+(0.0989P)^2^+9.5285P] where P=(Fo^2^+2Fc^2^)/3'
_refine_ls_weighting_scheme calc
_refine_ls_wR_factor_gt 0.1686
_refine_ls_wR_factor_ref 0.1992
_reflns_number_gt 16781
_reflns_number_total 27900
_reflns_threshold_expression >2sigma(I)
_cod_data_source_file ic0519832Bsi20051117_102848_1.cif
_cod_data_source_block C3
_cod_original_cell_volume 6745(2)
_cod_database_code 4327277

loop_
_symmetry_equiv_pos_as_xyz
'x, y, z'
'-x, -y, -z'

loop_
_atom_site_label
_atom_site_type_symbol
_atom_site_fract_x
_atom_site_fract_y
_atom_site_fract_z
_atom_site_U_iso_or_equiv
_atom_site_adp_type
_atom_site_occupancy
_atom_site_symmetry_multiplicity
_atom_site_calc_flag
_atom_site_refinement_flags
_atom_site_disorder_assembly
_atom_site_disorder_group
Cu1 Cu 0.20275(3) 0.56244(3) 0.33362(2) 0.024 Uani 1 1 d . . .
N1 N 0.1046(2) 0.4700(2) 0.35671(17) 0.029 Uani 1 1 d . E .
C1 C 0.0446(3) 0.4924(3) 0.4035(2) 0.039 Uani 1 1 d . . .
H1A H 0.0490 0.4584 0.4435 0.047 Uiso 1 1 calc R . .
H1B H -0.0081 0.4830 0.3960 0.047 Uiso 1 1 calc R . .
Cu2 Cu 0.27779(3) 0.64287(3) 0.21258(2) 0.023 Uani 1 1 d . . .
N2 N 0.1341(2) 0.6010(2) 0.40452(16) 0.027 Uani 1 1 d . . .
C2 C 0.0520(3) 0.5767(3) 0.4050(3) 0.043 Uani 1 1 d . . .
H2A H 0.0339 0.6104 0.3696 0.052 Uiso 1 1 calc R . .
H2B H 0.0172 0.5853 0.4419 0.052 Uiso 1 1 calc R . .
N3 N 0.2464(2) 0.4828(2) 0.40177(17) 0.028 Uani 1 1 d . . .
C3 C 0.1591(3) 0.5623(3) 0.4615(2) 0.041 Uani 1 1 d . . .
H3A H 0.1202 0.5208 0.4852 0.049 Uiso 1 1 calc R . .
H3B H 0.1608 0.6012 0.4856 0.049 Uiso 1 1 calc R . .
N4 N 0.2431(2) 0.6234(2) 0.12882(16) 0.027 Uani 1 1 d . . .
C4 C 0.2391(3) 0.5264(3) 0.4499(2) 0.041 Uani 1 1 d . . .
H4A H 0.2799 0.5685 0.4377 0.049 Uiso 1 1 calc R . .
H4B H 0.2482 0.4902 0.4878 0.049 Uiso 1 1 calc R . .
N5 N 0.2829(2) 0.7610(2) 0.16447(16) 0.025 Uani 1 1 d . . .
C5 C 0.1969(3) 0.4095(3) 0.4227(3) 0.046 Uani 1 1 d . . .
H5A H 0.2318 0.3640 0.4295 0.055 Uiso 1 1 calc R . .
H5B H 0.1627 0.4099 0.4621 0.055 Uiso 1 1 calc R . .
N6 N 0.39132(19) 0.63771(19) 0.16439(16) 0.023 Uani 1 1 d . . .
C6 C 0.1469(3) 0.3989(3) 0.3802(3) 0.041 Uani 1 1 d . . .
H6A H 0.1803 0.3827 0.3457 0.050 Uiso 1 1 calc R . .
H6B H 0.1082 0.3560 0.4011 0.050 Uiso 1 1 calc R . .
N7 N -0.1835(4) 0.8111(5) 0.4491(4) 0.108 Uani 1 1 d U . .
C7 C 0.0760(3) 0.4681(3) 0.3012(2) 0.043 Uani 1 1 d . . .
H7A H 0.1212 0.4595 0.2703 0.051 Uiso 1 1 calc R A 2
H7B H 0.0539 0.5197 0.2853 0.051 Uiso 1 1 calc R A 2
N9 N 0.4557(5) 0.1515(4) 0.4654(3) 0.121 Uani 1 1 d U . .
N10 N 0.2319(5) 0.3127(6) 0.0345(5) 0.149 Uani 1 1 d U B 1
N11 N 0.0283(3) 1.0440(4) 0.1126(4) 0.123 Uani 1 1 d . . .
N12 N 0.6795(3) 0.4115(3) 0.0578(2) 0.054 Uani 1 1 d . . .
C14 C 0.1396(3) 0.6885(3) 0.3918(2) 0.036 Uani 1 1 d . . .
H14A H 0.1299 0.7109 0.3505 0.043 Uiso 1 1 calc R . .
H14B H 0.1941 0.7035 0.3922 0.043 Uiso 1 1 calc R . .
C15 C 0.0843(3) 0.7257(3) 0.4349(2) 0.035 Uani 1 1 d . . .
C16 C 0.0079(3) 0.7440(3) 0.4269(2) 0.041 Uani 1 1 d . . .
H16 H -0.0097 0.7331 0.3934 0.050 Uiso 1 1 calc R . .
C17 C -0.0428(3) 0.7780(3) 0.4670(3) 0.050 Uani 1 1 d . . .
C18 C -0.0193(4) 0.7953(4) 0.5159(3) 0.058 Uani 1 1 d . . .
H18 H -0.0544 0.8186 0.5431 0.069 Uiso 1 1 calc R . .
C19 C 0.0564(4) 0.7778(4) 0.5243(3) 0.070 Uani 1 1 d . . .
H19 H 0.0738 0.7894 0.5576 0.084 Uiso 1 1 calc R . .
N20 N 0.7858(2) 0.1716(2) 0.13907(18) 0.033 Uani 1 1 d . C 21
C20 C 0.1073(3) 0.7435(3) 0.4844(3) 0.053 Uani 1 1 d . . .
H20 H 0.1591 0.7318 0.4910 0.064 Uiso 1 1 calc R . .
C21 C -0.1221(4) 0.7959(4) 0.4578(3) 0.070 Uani 1 1 d U . .
C22 C 0.3311(3) 0.4688(3) 0.3788(2) 0.033 Uani 1 1 d . . .
H22A H 0.3587 0.5203 0.3622 0.040 Uiso 1 1 calc R . .
H22B H 0.3343 0.4431 0.3450 0.040 Uiso 1 1 calc R . .
C23 C 0.3748(3) 0.4192(3) 0.4250(2) 0.038 Uani 1 1 d . . .
C24 C 0.3886(3) 0.3413(3) 0.4249(2) 0.050 Uani 1 1 d . . .
H24 H 0.3688 0.3186 0.3975 0.060 Uiso 1 1 calc R . .
C25 C 0.4317(4) 0.2963(4) 0.4655(3) 0.067 Uani 1 1 d . . .
C26 C 0.4614(4) 0.3283(4) 0.5061(3) 0.077 Uani 1 1 d . . .
H26 H 0.4906 0.2971 0.5335 0.092 Uiso 1 1 calc R . .
C27 C 0.4480(3) 0.4045(4) 0.5057(3) 0.067 Uani 1 1 d . . .
H27 H 0.4672 0.4268 0.5336 0.080 Uiso 1 1 calc R . .
C28 C 0.4060(3) 0.4511(3) 0.4646(3) 0.050 Uani 1 1 d . . .
H28 H 0.3989 0.5050 0.4639 0.060 Uiso 1 1 calc R . .
C29 C 0.4465(5) 0.2166(4) 0.4639(3) 0.089 Uani 1 1 d U . .
C30 C 0.2370(3) 0.7020(3) 0.0889(2) 0.029 Uani 1 1 d . . .
H30A H 0.1925 0.7019 0.0680 0.035 Uiso 1 1 calc R . .
H30B H 0.2857 0.7144 0.0577 0.035 Uiso 1 1 calc R . .
C31 C 0.2247(3) 0.7649(3) 0.1248(2) 0.030 Uani 1 1 d . . .
H31A H 0.2284 0.8173 0.0963 0.036 Uiso 1 1 calc R . .
H31B H 0.1712 0.7585 0.1500 0.036 Uiso 1 1 calc R . .
C32 C 0.3641(2) 0.7791(2) 0.1286(2) 0.025 Uani 1 1 d . . .
H32A H 0.3805 0.8324 0.1291 0.030 Uiso 1 1 calc R . .
H32B H 0.3653 0.7779 0.0861 0.030 Uiso 1 1 calc R . .
C33 C 0.4207(2) 0.7188(2) 0.1557(2) 0.025 Uani 1 1 d . . .
H33A H 0.4729 0.7261 0.1285 0.030 Uiso 1 1 calc R . .
H33B H 0.4271 0.7271 0.1952 0.030 Uiso 1 1 calc R . .
C34 C 0.3892(2) 0.6181(3) 0.10506(19) 0.025 Uani 1 1 d . . .
H34A H 0.4329 0.5828 0.0960 0.030 Uiso 1 1 calc R . .
H34B H 0.3967 0.6668 0.0722 0.030 Uiso 1 1 calc R . .
C35 C 0.3112(2) 0.5784(3) 0.1068(2) 0.028 Uani 1 1 d . . .
H35A H 0.3086 0.5735 0.0657 0.034 Uiso 1 1 calc R . .
H35B H 0.3086 0.5250 0.1337 0.034 Uiso 1 1 calc R . .
C36 C 0.1681(3) 0.5772(3) 0.1457(2) 0.033 Uani 1 1 d . . .
H36A H 0.1251 0.6104 0.1598 0.040 Uiso 1 1 calc R D 1
H36B H 0.1719 0.5318 0.1799 0.040 Uiso 1 1 calc R D 1
C37 C 0.1473(3) 0.5476(3) 0.0953(2) 0.043 Uani 1 1 d . B 1
C38 C 0.1791(3) 0.4769(4) 0.0852(3) 0.057 Uani 1 1 d . B 1
H38 H 0.2114 0.4479 0.1112 0.068 Uiso 1 1 calc R B 1
C39 C 0.1640(4) 0.4492(4) 0.0382(4) 0.078 Uani 1 1 d . B 1
C40 C 0.1176(4) 0.4895(6) -0.0007(3) 0.092 Uani 1 1 d . B 1
H40 H 0.1080 0.4699 -0.0333 0.110 Uiso 1 1 calc R B 1
C41 C 0.0849(4) 0.5596(5) 0.0091(3) 0.084 Uani 1 1 d . B 1
H41 H 0.0527 0.5886 -0.0169 0.101 Uiso 1 1 calc R B 1
C42 C 0.1002(3) 0.5875(4) 0.0580(3) 0.058 Uani 1 1 d . B 1
H42 H 0.0772 0.6349 0.0649 0.069 Uiso 1 1 calc R B 1
C43 C 0.2018(5) 0.3756(6) 0.0335(5) 0.108 Uani 1 1 d U B 1
C44 C 0.2613(3) 0.8143(2) 0.2063(2) 0.029 Uani 1 1 d . . .
H44A H 0.3030 0.8122 0.2303 0.035 Uiso 1 1 calc R . .
H44B H 0.2121 0.7941 0.2350 0.035 Uiso 1 1 calc R . .
C45 C 0.2499(3) 0.8994(3) 0.1754(2) 0.032 Uani 1 1 d . . .
C46 C 0.3105(3) 0.9544(3) 0.1603(2) 0.040 Uani 1 1 d . . .
H46 H 0.3608 0.9383 0.1684 0.048 Uiso 1 1 calc R . .
C47 C 0.2993(3) 1.0335(3) 0.1334(3) 0.052 Uani 1 1 d . . .
H47 H 0.3417 1.0702 0.1240 0.063 Uiso 1 1 calc R . .
C48 C 0.2266(3) 1.0582(3) 0.1205(3) 0.062 Uani 1 1 d . . .
H48 H 0.2188 1.1114 0.1017 0.074 Uiso 1 1 calc R . .
C49 C 0.1653(3) 1.0035(3) 0.1357(3) 0.052 Uani 1 1 d . . .
C50 C 0.1766(3) 0.9248(3) 0.1634(2) 0.041 Uani 1 1 d . . .
H50 H 0.1338 0.8884 0.1741 0.050 Uiso 1 1 calc R . .
C51 C 0.0886(4) 1.0264(4) 0.1226(4) 0.081 Uani 1 1 d . . .
C52 C 0.4386(3) 0.5793(3) 0.2008(2) 0.028 Uani 1 1 d . . .
H52A H 0.4148 0.5265 0.2080 0.034 Uiso 1 1 calc R . .
H52B H 0.4348 0.5913 0.2407 0.034 Uiso 1 1 calc R . .
C53 C 0.5244(3) 0.5766(3) 0.1726(2) 0.029 Uani 1 1 d . . .
C54 C 0.5516(3) 0.5196(3) 0.1416(2) 0.029 Uani 1 1 d . . .
H54 H 0.5159 0.4817 0.1383 0.035 Uiso 1 1 calc R . .
C55 C 0.6308(3) 0.5178(3) 0.1155(2) 0.034 Uani 1 1 d . . .
C56 C 0.6839(3) 0.5725(3) 0.1195(3) 0.042 Uani 1 1 d . . .
H56 H 0.7377 0.5716 0.1012 0.050 Uiso 1 1 calc R . .
C57 C 0.6568(3) 0.6292(3) 0.1510(3) 0.043 Uani 1 1 d . . .
H57 H 0.6925 0.6673 0.1541 0.052 Uiso 1 1 calc R . .
C58 C 0.5784(3) 0.6305(3) 0.1776(2) 0.036 Uani 1 1 d . . .
H58 H 0.5611 0.6687 0.1997 0.043 Uiso 1 1 calc R . .
C59 C 0.6574(3) 0.4580(3) 0.0839(2) 0.040 Uani 1 1 d . . .
N8B N -0.1035(11) 0.1687(8) 0.3364(9) 0.086 Uani 0.34 1 d PDU E 3
C8B C -0.0020(10) 0.4330(8) 0.3056(8) 0.036 Uani 0.34 1 d P E 3
C9B C -0.0096(10) 0.3517(11) 0.3147(7) 0.047 Uani 0.34 1 d P E 3
H9' H 0.0342 0.3184 0.3188 0.056 Uiso 0.34 1 calc PR E 3
C10B C -0.0963(14) 0.3162(8) 0.3179(10) 0.056 Uiso 0.34 1 d PD E 3
C11B C -0.1469(11) 0.3644(11) 0.3152(9) 0.054 Uiso 0.34 1 d P E 3
H11' H -0.1985 0.3444 0.3195 0.064 Uiso 0.34 1 calc PR E 3
C12B C -0.1410(10) 0.4391(13) 0.3074(9) 0.063 Uani 0.34 1 d P E 3
H12' H -0.1867 0.4701 0.3057 0.075 Uiso 0.34 1 calc PR E 3
C13B C -0.0667(9) 0.4763(12) 0.3012(8) 0.052 Uani 0.34 1 d P E 3
H13' H -0.0630 0.5318 0.2939 0.063 Uiso 0.34 1 calc PR E 3
C14B C -0.0927(12) 0.2332(8) 0.3294(10) 0.065 Uani 0.34 1 d PDU E 3
N8A N 0.0230(13) 0.1400(13) 0.3102(11) 0.227 Uani 0.66 1 d PU E 2
C8A C 0.0134(5) 0.4041(5) 0.3109(4) 0.047 Uani 0.66 1 d P E 2
C9A C 0.0345(6) 0.3285(6) 0.3088(5) 0.070 Uani 0.66 1 d P E 2
H9 H 0.0884 0.3151 0.3034 0.083 Uiso 1 1 calc R E 2
C10A C -0.0212(9) 0.2729(7) 0.3145(7) 0.107 Uani 0.66 1 d P E 2
C11A C -0.0921(13) 0.2868(11) 0.3237(8) 0.132 Uani 0.66 1 d P E 2
H11 H -0.1283 0.2447 0.3302 0.159 Uiso 1 1 calc R E 2
C12A C -0.1204(6) 0.3569(12) 0.3251(6) 0.107 Uani 0.66 1 d P E 2
H12 H -0.1753 0.3657 0.3307 0.128 Uiso 1 1 calc R E 2
C13A C -0.0662(6) 0.4186(8) 0.3179(5) 0.074 Uani 0.66 1 d P E 2
H13 H -0.0845 0.4701 0.3178 0.088 Uiso 1 1 calc R E 2
C14A C -0.0040(13) 0.1999(14) 0.3161(10) 0.164 Uani 0.66 1 d PU E 2
N1CN N 0.2622(4) 0.3921(3) 0.2257(3) 0.075 Uani 1 1 d . . .
C1CN C 0.3036(4) 0.2644(4) 0.1931(3) 0.072 Uani 1 1 d . . .
H1C1 H 0.2680 0.2213 0.2178 0.108 Uiso 1 1 calc R . .
H1C2 H 0.3575 0.2516 0.1983 0.108 Uiso 1 1 calc R . .
H1C3 H 0.3004 0.2719 0.1504 0.108 Uiso 1 1 calc R . .
N2CN N 0.8935(4) -0.3883(4) 0.1125(3) 0.089 Uani 1 1 d . . .
C2CN C 0.2810(4) 0.3362(4) 0.2122(3) 0.064 Uani 1 1 d . . .
C3CN C 0.8416(5) -0.3310(9) 0.2020(5) 0.173 Uani 1 1 d . . .
H3C1 H 0.8847 -0.3071 0.2136 0.259 Uiso 1 1 calc R . .
H3C2 H 0.8153 -0.3718 0.2366 0.259 Uiso 1 1 calc R . .
H3C3 H 0.8037 -0.2907 0.1898 0.259 Uiso 1 1 calc R . .
C4CN C 0.8713(4) -0.3642(5) 0.1541(4) 0.078 Uani 1 1 d . . .
O4WA O -0.111(2) 0.019(2) 0.4645(17) 0.415 Uiso 0.60 1 d P F 10
O4WB O -0.009(2) 0.0106(18) 0.4322(15) 0.252 Uiso 0.40 1 d P F 11
O1OH O 0.27823(16) 0.53925(13) 0.26699(12) 0.029 Uani 1 1 d D . .
O2OH O 0.18362(10) 0.65218(17) 0.27061(13) 0.031 Uani 1 1 d D . .
O1W O -0.0012(7) -0.0399(7) 0.2937(6) 0.191 Uiso 0.80 1 d P . .
O2WA O 0.8679(3) 0.0265(4) 0.2804(3) 0.044 Uani 0.50 1 d P G 6
O3WA O 0.6576(9) 0.4372(5) 0.2800(5) 0.202 Uani 0.82 1 d P H 10
O2WB O 0.9204(5) -0.0145(6) 0.2840(4) 0.073 Uani 0.50 1 d P . 7
O3WB O 0.6721(11) 0.3561(12) 0.2867(10) 0.053 Uani 0.18 1 d P H 11
O2WC O 0.8755(16) -0.0607(16) 0.2596(13) 0.063 Uiso 0.15 1 d P I 8
O3WC O 0.5584(7) 0.4307(6) 0.3241(5) 0.120 Uani 0.55 1 d P J 12
Cl1 Cl 0.5474 -0.1069 0.1588 0.030 Uani 1 1 d . K 21
O1 O 0.4744 -0.1321 0.1994 0.046 Uani 1 1 d U K 21
Cl2 Cl 0.0007 0.7545 0.2484 0.049 Uani 1 1 d U L 21
O2 O 0.5330 -0.0685 0.0998 0.052 Uani 1 1 d U K 21
Cu3 Cu 0.62062(3) -0.00259(3) 0.28676(2) 0.024 Uani 1 1 d U C 21
Cl3 Cl 0.38698(7) 0.69919(7) 0.34238(6) 0.039 Uani 1 1 d U M 21
O3 O 0.5962(2) -0.1732(2) 0.15555(19) 0.050 Uani 1 1 d U K 21
Cu4 Cu 0.69380(3) 0.07577(3) 0.16724(2) 0.026 Uani 1 1 d U C 21
Cl4 Cl 0.50775(10) 0.27166(8) 0.25365(7) 0.064 Uani 1 1 d U N 21
O4 O 0.58654(18) -0.05216(17) 0.18159(14) 0.030 Uani 1 1 d U K 21
O5 O -0.0638(3) 0.7369(5) 0.2949(2) 0.125 Uani 1 1 d U L 21
O6 O -0.0122(4) 0.8048(4) 0.1961(3) 0.141 Uani 1 1 d U L 21
O7 O 0.0276(3) 0.6825(3) 0.2365(3) 0.105 Uani 1 1 d U L 21
O8 O 0.0614(2) 0.7902(2) 0.2688(2) 0.064 Uani 1 1 d U L 21
O9 O 0.32762(19) 0.66278(18) 0.32266(16) 0.040 Uani 1 1 d U M 21
O10 O 0.3923(3) 0.6632(3) 0.4019(2) 0.087 Uani 1 1 d U M 21
O11 O 0.3719(4) 0.7786(3) 0.3351(3) 0.116 Uani 1 1 d U M 21
O12 O 0.4595(3) 0.6935(5) 0.3040(3) 0.125 Uani 1 1 d U M 21
O13 O 0.4752(3) 0.2150(3) 0.2274(3) 0.087 Uani 1 1 d U N 21
N13 N 0.6278(2) -0.1194(2) 0.32980(16) 0.025 Uani 1 1 d U C 21
O14 O 0.4597(5) 0.2641(5) 0.3082(3) 0.179 Uani 1 1 d U N 21
N14 N 0.5046(2) -0.01305(19) 0.33020(17) 0.026 Uani 1 1 d U C 21
O15 O 0.5131(6) 0.3390(4) 0.2121(4) 0.200 Uani 1 1 d U N 21
N15 N 0.6413(2) 0.0199(2) 0.37504(17) 0.029 Uani 1 1 d U C 21
O16 O 0.5831(4) 0.2444(3) 0.2666(3) 0.122 Uani 1 1 d U N 21
N16 N 0.8704(3) -0.4144(3) 0.4204(2) 0.061 Uani 1 1 d . C 21
N17 N 0.1960(4) 0.2145(4) 0.3755(4) 0.111 Uani 1 1 d . C 21
N18 N 0.6803(6) 0.3941(4) 0.4401(4) 0.136 Uani 1 1 d U C 21
N19 N 0.6481(2) 0.1417(2) 0.09495(17) 0.026 Uani 1 1 d . C 21
N21 N 0.7657(2) 0.0286(2) 0.10261(17) 0.030 Uani 1 1 d . C 21
N22 N 0.4143(3) 0.4443(3) 0.0566(3) 0.074 Uani 1 1 d . C 21
N23 N 1.1289(6) 0.2693(9) 0.1669(10) 0.328 Uani 1 1 d U C 21
N24 N 1.0837(3) -0.2016(3) 0.0446(2) 0.067 Uani 1 1 d . C 21
C60 C 0.6880(3) -0.0506(3) 0.3939(2) 0.033 Uani 1 1 d . C 21
H60A H 0.6942 -0.0559 0.4361 0.040 Uiso 1 1 calc R C 21
H60B H 0.7410 -0.0438 0.3679 0.040 Uiso 1 1 calc R C 21
C61 C 0.6496(3) -0.1250(3) 0.3895(2) 0.031 Uani 1 1 d . C 21
H61A H 0.6862 -0.1690 0.3973 0.037 Uiso 1 1 calc R C 21
H61B H 0.6017 -0.1374 0.4215 0.037 Uiso 1 1 calc R C 21
C62 C 0.5471(3) -0.1499(2) 0.3363(2) 0.028 Uani 1 1 d . C 21
H62A H 0.5413 -0.2035 0.3632 0.034 Uiso 1 1 calc R C 21
H62B H 0.5379 -0.1532 0.2962 0.034 Uiso 1 1 calc R C 21
C63 C 0.4863(3) -0.0972(3) 0.3624(2) 0.033 Uani 1 1 d . C 21
H63A H 0.4334 -0.1117 0.3580 0.039 Uiso 1 1 calc R C 21
H63B H 0.4862 -0.1046 0.4060 0.039 Uiso 1 1 calc R C 21
C64 C 0.4992(3) 0.0381(3) 0.3734(2) 0.031 Uani 1 1 d . C 21
H64A H 0.4465 0.0311 0.3999 0.037 Uiso 1 1 calc R C 21
H64B H 0.5052 0.0937 0.3504 0.037 Uiso 1 1 calc R C 21
C65 C 0.5613(3) 0.0195(3) 0.4121(2) 0.033 Uani 1 1 d . C 21
H65A H 0.5595 0.0587 0.4365 0.040 Uiso 1 1 calc R C 21
H65B H 0.5496 -0.0327 0.4404 0.040 Uiso 1 1 calc R C 21
C66 C 0.6840(3) 0.0950(3) 0.3628(2) 0.036 Uani 1 1 d . C 21
H66A H 0.6603 0.1342 0.3330 0.044 Uiso 1 1 calc R C 21
H66B H 0.7389 0.0881 0.3434 0.044 Uiso 1 1 calc R C 21
C67 C 0.6858(4) 0.1294(3) 0.4171(3) 0.057 Uani 1 1 d . C 21
C68 C 0.6910(5) 0.0899(4) 0.4730(3) 0.078 Uani 1 1 d . C 21
H68 H 0.6915 0.0343 0.4807 0.094 Uiso 1 1 calc R C 21
C69 C 0.6957(6) 0.1219(4) 0.5201(3) 0.096 Uani 1 1 d . C 21
H69 H 0.7057 0.0901 0.5572 0.115 Uiso 1 1 calc R C 21
C70 C 0.6859(4) 0.1977(4) 0.5128(3) 0.073 Uani 1 1 d . C 21
H70 H 0.6829 0.2204 0.5462 0.088 Uiso 1 1 calc R C 21
C71 C 0.6801(4) 0.2449(4) 0.4566(3) 0.072 Uani 1 1 d . C 21
C72 C 0.6779(4) 0.2092(4) 0.4095(3) 0.071 Uani 1 1 d . C 21
H72 H 0.6707 0.2406 0.3715 0.085 Uiso 1 1 calc R C 21
C73 C 0.6777(6) 0.3295(5) 0.4466(4) 0.101 Uani 1 1 d U C 21
C74 C 0.6863(3) -0.1601(3) 0.2909(2) 0.031 Uani 1 1 d . C 21
H74A H 0.6724 -0.1501 0.2504 0.037 Uiso 1 1 calc R C 21
H74B H 0.7389 -0.1361 0.2857 0.037 Uiso 1 1 calc R C 21
C75 C 0.6916(3) -0.2472(2) 0.3148(2) 0.028 Uani 1 1 d . C 21
C76 C 0.7522(3) -0.2778(3) 0.3449(2) 0.028 Uani 1 1 d . C 21
H76 H 0.7900 -0.2436 0.3506 0.034 Uiso 1 1 calc R C 21
C77 C 0.7569(3) -0.3581(3) 0.3662(2) 0.037 Uani 1 1 d . C 21
C78 C 0.7017(3) -0.4098(3) 0.3586(3) 0.054 Uani 1 1 d . C 21
H78 H 0.7051 -0.4649 0.3738 0.064 Uiso 1 1 calc R C 21
C79 C 0.6423(3) -0.3788(3) 0.3287(3) 0.054 Uani 1 1 d . C 21
H79 H 0.6042 -0.4127 0.3234 0.065 Uiso 1 1 calc R C 21
C80 C 0.6380(3) -0.2984(3) 0.3063(3) 0.042 Uani 1 1 d . C 21
H80 H 0.5976 -0.2781 0.2848 0.051 Uiso 1 1 calc R C 21
C81 C 0.8203(3) -0.3893(3) 0.3964(2) 0.044 Uani 1 1 d . C 21
C82 C 0.4533(2) 0.0155(3) 0.2842(2) 0.029 Uani 1 1 d . C 21
H82A H 0.4611 -0.0189 0.2556 0.035 Uiso 1 1 calc R C 21
H82B H 0.4716 0.0689 0.2607 0.035 Uiso 1 1 calc R C 21
C83 C 0.3662(3) 0.0182(3) 0.3087(2) 0.030 Uani 1 1 d . C 21
C84 C 0.3342(3) 0.0847(3) 0.3275(2) 0.041 Uani 1 1 d . C 21
H84 H 0.3675 0.1267 0.3274 0.049 Uiso 1 1 calc R C 21
C85 C 0.2537(3) 0.0884(3) 0.3460(3) 0.051 Uani 1 1 d . C 21
C86 C 0.2039(3) 0.0282(4) 0.3467(3) 0.060 Uani 1 1 d . C 21
H86 H 0.1489 0.0319 0.3602 0.072 Uiso 1 1 calc R C 21
C87 C 0.2334(3) -0.0366(4) 0.3281(3) 0.056 Uani 1 1 d . C 21
H87 H 0.1992 -0.0776 0.3279 0.068 Uiso 1 1 calc R C 21
C88 C 0.3149(3) -0.0419(3) 0.3093(2) 0.042 Uani 1 1 d . C 21
H88 H 0.3355 -0.0872 0.2968 0.050 Uiso 1 1 calc R C 21
C89 C 0.2214(4) 0.1587(4) 0.3638(3) 0.075 Uani 1 1 d . C 21
C90 C 0.7174(3) 0.0339(3) 0.0555(2) 0.035 Uani 1 1 d . C 21
H90A H 0.6741 -0.0057 0.0706 0.041 Uiso 1 1 calc R C 21
H90B H 0.7503 0.0225 0.0189 0.041 Uiso 1 1 calc R C 21
C91 C 0.6834(3) 0.1154(3) 0.0392(2) 0.031 Uani 1 1 d . C 21
H91A H 0.7254 0.1530 0.0144 0.037 Uiso 1 1 calc R C 21
H91B H 0.6426 0.1146 0.0150 0.037 Uiso 1 1 calc R C 21
C92 C 0.6731(3) 0.2239(2) 0.0911(2) 0.030 Uani 1 1 d . C 21
H92A H 0.6438 0.2410 0.1266 0.035 Uiso 1 1 calc R C 21
H92B H 0.6597 0.2592 0.0543 0.035 Uiso 1 1 calc R C 21
C93 C 0.7612(3) 0.2310(3) 0.0890(2) 0.035 Uani 1 1 d . C 21
H93A H 0.7907 0.2237 0.0498 0.041 Uiso 1 1 calc R C 21
H93B H 0.7739 0.2841 0.0922 0.041 Uiso 1 1 calc R C 21
C94 C 0.8553(3) 0.1267(3) 0.1188(2) 0.041 Uani 1 1 d . C 21
H94A H 0.8721 0.0927 0.1548 0.050 Uiso 1 1 calc R C 21
H94B H 0.8991 0.1639 0.0969 0.050 Uiso 1 1 calc R C 21
C95 C 0.8396(3) 0.0767(3) 0.0784(2) 0.038 Uani 1 1 d . C 21
H95A H 0.8363 0.1109 0.0382 0.045 Uiso 1 1 calc R C 21
H95B H 0.8843 0.0412 0.0728 0.045 Uiso 1 1 calc R C 21
C104 C 0.7922(3) 0.2033(3) 0.1916(2) 0.040 Uani 1 1 d . C 21
H10A H 0.8044 0.1597 0.2243 0.049 Uiso 1 1 calc R C 21
H10B H 0.7404 0.2237 0.2067 0.049 Uiso 1 1 calc R C 21
C105 C 0.8535(3) 0.2678(3) 0.1787(3) 0.054 Uani 1 1 d . C 21
C106 C 0.8333(4) 0.3449(3) 0.1707(3) 0.063 Uani 1 1 d . C 21
H106 H 0.7796 0.3585 0.1733 0.076 Uiso 1 1 calc R C 21
C107 C 0.8899(6) 0.4035(4) 0.1589(4) 0.092 Uani 1 1 d . C 21
H107 H 0.8751 0.4569 0.1527 0.111 Uiso 1 1 calc R C 21
C108 C 0.9654(6) 0.3847(5) 0.1563(4) 0.108 Uani 1 1 d . C 21
H108 H 1.0040 0.4251 0.1479 0.130 Uiso 1 1 calc R C 21
C109 C 0.9879(5) 0.3090(6) 0.1653(5) 0.111 Uani 1 1 d . C 21
C110 C 0.9318(4) 0.2488(4) 0.1776(4) 0.084 Uani 1 1 d . C 21
H110 H 0.9472 0.1955 0.1850 0.101 Uiso 1 1 calc R C 21
C111 C 1.0682(6) 0.2862(8) 0.1659(8) 0.200 Uani 1 1 d U C 21
C112 C 0.7818(3) -0.0550(3) 0.1310(2) 0.037 Uani 1 1 d . C 21
H11A H 0.7311 -0.0815 0.1525 0.045 Uiso 1 1 calc R C 21
H11B H 0.8141 -0.0551 0.1618 0.045 Uiso 1 1 calc R C 21
C113 C 0.8230(3) -0.1032(3) 0.0891(2) 0.038 Uani 1 1 d . C 21
C114 C 0.7799(3) -0.1405(3) 0.0589(3) 0.053 Uani 1 1 d . C 21
H114 H 0.7250 -0.1321 0.0627 0.064 Uiso 1 1 calc R C 21
C115 C 0.8146(4) -0.1887(4) 0.0241(3) 0.073 Uani 1 1 d . C 21
H115 H 0.7837 -0.2134 0.0041 0.087 Uiso 1 1 calc R C 21
C116 C 0.8945(4) -0.2022(4) 0.0174(3) 0.064 Uani 1 1 d . C 21
H116 H 0.9191 -0.2345 -0.0080 0.076 Uiso 1 1 calc R C 21
C117 C 0.9377(3) -0.1672(3) 0.0488(3) 0.049 Uani 1 1 d . C 21
C118 C 0.9018(3) -0.1178(3) 0.0847(2) 0.040 Uani 1 1 d . C 21
H118 H 0.9320 -0.0944 0.1061 0.048 Uiso 1 1 calc R C 21
C119 C 1.0191(3) -0.1857(3) 0.0469(3) 0.054 Uani 1 1 d . C 21
C120 C 0.5600(2) 0.1314(3) 0.1092(2) 0.028 Uani 1 1 d . C 21
H12A H 0.5406 0.1390 0.1503 0.033 Uiso 1 1 calc R C 21
H12B H 0.5473 0.0765 0.1102 0.033 Uiso 1 1 calc R C 21
C121 C 0.5150(2) 0.1854(3) 0.0661(2) 0.026 Uani 1 1 d . C 21
C122 C 0.4959(2) 0.2598(3) 0.0732(2) 0.028 Uani 1 1 d . C 21
H122 H 0.5141 0.2782 0.1035 0.034 Uiso 1 1 calc R C 21
C123 C 0.4506(3) 0.3081(3) 0.0367(2) 0.030 Uani 1 1 d . C 21
C124 C 0.4231(3) 0.2817(3) -0.0074(2) 0.034 Uani 1 1 d . C 21
H124 H 0.3924 0.3148 -0.0327 0.041 Uiso 1 1 calc R C 21
C125 C 0.4406(3) 0.2072(3) -0.0143(2) 0.034 Uani 1 1 d . C 21
H125 H 0.4212 0.1884 -0.0439 0.041 Uiso 1 1 calc R C 21
C126 C 0.4865(3) 0.1597(3) 0.0221(2) 0.031 Uani 1 1 d . C 21
H126 H 0.4988 0.1085 0.0169 0.037 Uiso 1 1 calc R C 21
C127 C 0.4306(3) 0.3854(3) 0.0469(3) 0.047 Uani 1 1 d . C 21
O3OH O 0.72439(18) 0.00407(18) 0.23616(15) 0.035 Uani 1 1 d D C 21
O4OH O 0.60973(18) 0.09582(17) 0.22962(14) 0.031 Uani 1 1 d D C 21
H4OH H 0.605(3) 0.1416(15) 0.242(2) 0.050 Uiso 1 1 d D . .
H2OH H 0.1375(13) 0.657(3) 0.2570(19) 0.050 Uiso 1 1 d D . .
H1OH H 0.259(2) 0.505(2) 0.249(2) 0.050 Uiso 1 1 d D . .
H3OH H 0.764(2) 0.012(3) 0.255(2) 0.050 Uiso 1 1 d D . .

loop_
_atom_site_aniso_label
_atom_site_aniso_U_11
_atom_site_aniso_U_22
_atom_site_aniso_U_33
_atom_site_aniso_U_23
_atom_site_aniso_U_13
_atom_site_aniso_U_12
Cu1 0.025 0.024 0.020 -0.003 -0.001 0.004
N1 0.025 0.031 0.027 -0.006 -0.001 0.003
C1 0.028 0.046 0.043 -0.016 0.002 -0.002
Cu2 0.023 0.024 0.019 -0.004 -0.002 0.003
N2 0.028 0.029 0.021 -0.003 0.001 0.005
C2 0.034 0.050 0.042 -0.015 0.003 0.007
N3 0.023 0.029 0.028 0.001 -0.003 0.005
C3 0.051 0.043 0.026 -0.006 -0.008 0.014
N4 0.024 0.034 0.023 -0.008 -0.003 0.000
C4 0.041 0.058 0.024 -0.013 -0.008 0.017
N5 0.022 0.029 0.021 -0.005 -0.002 0.003
C5 0.042 0.034 0.051 0.008 -0.010 0.001
N6 0.020 0.026 0.024 -0.007 -0.006 0.003
C6 0.044 0.028 0.051 -0.005 -0.013 0.003
N7 0.082 0.153 0.131 -0.090 -0.057 0.064
C7 0.038 0.054 0.037 -0.013 -0.007 -0.003
N9 0.195 0.080 0.054 0.005 0.022 0.084
N10 0.133 0.153 0.194 -0.110 -0.027 0.011
N11 0.042 0.073 0.220 0.034 -0.031 0.013
N12 0.053 0.042 0.060 -0.012 0.001 0.018
C14 0.041 0.030 0.034 -0.007 -0.002 0.008
C15 0.039 0.035 0.032 -0.012 -0.006 0.013
C16 0.050 0.045 0.033 -0.017 -0.014 0.024
C17 0.043 0.062 0.052 -0.026 -0.017 0.029
C18 0.058 0.078 0.052 -0.042 -0.017 0.031
C19 0.078 0.091 0.066 -0.056 -0.036 0.036
N20 0.024 0.032 0.037 0.002 -0.006 0.002
C20 0.040 0.069 0.064 -0.035 -0.021 0.021
C21 0.054 0.095 0.082 -0.056 -0.028 0.038
C22 0.027 0.034 0.034 -0.003 -0.001 0.009
C23 0.032 0.043 0.030 0.002 0.002 0.014
C24 0.056 0.049 0.034 -0.002 0.004 0.028
C25 0.079 0.070 0.027 0.010 0.014 0.047
C26 0.063 0.102 0.038 0.015 0.007 0.051
C27 0.041 0.108 0.048 -0.008 -0.016 0.020
C28 0.040 0.060 0.045 -0.003 -0.011 0.013
C29 0.127 0.072 0.037 0.007 0.022 0.061
C30 0.023 0.040 0.025 -0.008 -0.005 0.004
C31 0.024 0.036 0.028 -0.002 -0.006 0.003
C32 0.026 0.023 0.024 -0.001 -0.004 -0.001
C33 0.020 0.028 0.027 -0.007 -0.003 0.000
C34 0.023 0.030 0.022 -0.008 -0.002 0.005
C35 0.025 0.035 0.026 -0.011 -0.002 -0.001
C36 0.026 0.043 0.030 -0.006 -0.004 -0.003
C37 0.027 0.059 0.043 -0.013 -0.002 -0.012
C38 0.035 0.068 0.077 -0.039 -0.002 -0.014
C39 0.044 0.091 0.116 -0.071 0.008 -0.019
C40 0.060 0.160 0.066 -0.050 -0.003 -0.045
C41 0.063 0.138 0.060 -0.032 -0.014 -0.032
C42 0.040 0.082 0.052 -0.013 -0.010 -0.014
C43 0.090 0.115 0.141 -0.079 -0.016 -0.011
C44 0.034 0.026 0.026 -0.007 -0.003 0.005
C45 0.032 0.030 0.035 -0.009 -0.006 0.012
C46 0.035 0.033 0.049 -0.010 -0.006 0.006
C47 0.037 0.033 0.080 -0.004 -0.009 -0.001
C48 0.050 0.029 0.094 0.006 -0.013 0.008
C49 0.036 0.037 0.073 0.005 -0.008 0.012
C50 0.028 0.036 0.054 -0.006 0.002 0.004
C51 0.043 0.042 0.137 0.015 -0.018 0.011
C52 0.028 0.030 0.027 -0.005 -0.008 0.006
C53 0.030 0.028 0.028 -0.004 -0.010 0.008
C54 0.028 0.026 0.034 -0.006 -0.011 0.004
C55 0.031 0.029 0.042 -0.010 -0.010 0.013
C56 0.026 0.045 0.054 -0.009 -0.011 0.010
C57 0.030 0.048 0.060 -0.019 -0.022 0.004
C58 0.037 0.036 0.045 -0.018 -0.022 0.010
C59 0.029 0.040 0.047 -0.008 0.000 0.011
N8B 0.098 0.079 0.089 -0.023 -0.030 -0.038
C8B 0.036 0.032 0.037 -0.006 -0.006 -0.009
C9B 0.034 0.070 0.043 -0.008 -0.027 -0.007
C12B 0.033 0.099 0.082 -0.060 -0.024 -0.001
C13B 0.029 0.080 0.060 -0.031 -0.018 -0.004
C14B 0.074 0.063 0.063 -0.017 -0.021 -0.015
N8A 0.228 0.222 0.252 -0.064 -0.093 0.000
C8A 0.042 0.047 0.050 -0.004 -0.012 -0.013
C9A 0.056 0.065 0.099 -0.019 -0.043 -0.013
C10A 0.123 0.057 0.156 -0.007 -0.079 -0.019
C11A 0.160 0.131 0.097 0.033 -0.083 0.018
C12A 0.030 0.198 0.093 -0.009 -0.042 -0.025
C13A 0.059 0.111 0.059 -0.028 -0.020 0.005
C14A 0.173 0.159 0.183 -0.056 -0.067 -0.012
N1CN 0.110 0.048 0.062 -0.020 0.008 -0.005
C1CN 0.073 0.067 0.083 -0.032 -0.014 0.015
N2CN 0.098 0.081 0.094 -0.044 0.001 -0.010
C2CN 0.073 0.051 0.062 -0.011 -0.003 0.002
C3CN 0.064 0.385 0.114 -0.151 -0.008 -0.015
C4CN 0.063 0.101 0.071 -0.027 -0.007 -0.014
O1OH 0.032 0.026 0.024 -0.001 0.003 0.003
O2OH 0.029 0.032 0.023 0.001 0.003 0.003
O2WA 0.013 0.060 0.049 0.008 -0.015 -0.002
O3WA 0.433 0.083 0.156 -0.060 -0.187 0.071
O2WB 0.054 0.092 0.060 0.004 -0.014 0.002
O3WB 0.026 0.067 0.069 -0.006 -0.029 -0.010
O3WC 0.143 0.111 0.102 -0.064 0.045 -0.052
Cl1 0.032 0.026 0.033 -0.009 -0.008 0.001
O1 0.036 0.052 0.055 -0.020 -0.006 -0.010
Cl2 0.037 0.065 0.035 0.003 -0.003 0.014
O2 0.076 0.047 0.039 -0.007 -0.029 -0.003
Cu3 0.025 0.023 0.024 -0.004 -0.004 0.004
Cl3 0.043 0.039 0.038 -0.010 -0.011 -0.010
O3 0.047 0.039 0.074 -0.029 -0.016 0.013
Cu4 0.023 0.027 0.025 -0.001 -0.003 0.005
Cl4 0.087 0.043 0.048 -0.006 0.004 0.022
O4 0.034 0.028 0.030 -0.009 -0.007 -0.003
O5 0.056 0.253 0.072 -0.075 0.028 -0.064
O6 0.187 0.140 0.085 0.041 -0.083 -0.018
O7 0.070 0.100 0.175 -0.070 -0.055 0.038
O8 0.041 0.071 0.073 -0.001 -0.011 -0.006
O9 0.037 0.036 0.049 -0.011 -0.012 -0.007
O10 0.118 0.087 0.055 0.006 -0.045 -0.037
O11 0.177 0.046 0.153 -0.021 -0.102 -0.005
O12 0.047 0.250 0.109 -0.110 0.002 -0.024
O13 0.103 0.062 0.108 -0.043 -0.021 0.004
N13 0.026 0.024 0.025 -0.005 -0.005 0.004
O14 0.211 0.214 0.106 -0.086 0.056 -0.059
N14 0.028 0.020 0.028 -0.003 -0.007 0.006
O15 0.288 0.089 0.208 0.076 -0.143 -0.069
N15 0.033 0.026 0.029 -0.009 -0.007 0.004
O16 0.123 0.084 0.186 -0.055 -0.074 0.027
N16 0.037 0.068 0.054 0.025 0.000 0.011
N17 0.094 0.081 0.136 -0.036 0.031 0.038
N18 0.220 0.081 0.104 -0.036 -0.002 -0.014
N19 0.024 0.025 0.027 -0.003 -0.004 0.005
N21 0.025 0.028 0.031 0.000 0.000 0.008
N22 0.092 0.053 0.096 -0.040 -0.046 0.043
N23 0.087 0.294 0.606 -0.058 -0.136 -0.050
N24 0.053 0.072 0.056 0.007 0.006 0.029
C60 0.041 0.031 0.030 -0.009 -0.014 0.006
C61 0.037 0.028 0.027 -0.006 -0.009 0.009
C62 0.032 0.020 0.033 -0.005 -0.007 0.000
C63 0.030 0.029 0.038 -0.005 -0.008 0.003
C64 0.033 0.026 0.032 -0.011 0.000 0.005
C65 0.041 0.032 0.027 -0.011 -0.003 0.004
C66 0.046 0.030 0.034 -0.004 -0.013 -0.003
C67 0.068 0.052 0.047 -0.002 -0.012 -0.024
C68 0.108 0.082 0.055 -0.024 -0.030 0.009
C69 0.181 0.066 0.055 -0.031 -0.038 0.018
C70 0.079 0.094 0.050 -0.022 -0.010 -0.022
C71 0.087 0.059 0.067 -0.024 0.003 -0.013
C72 0.085 0.062 0.068 -0.028 -0.004 -0.004
C73 0.139 0.074 0.091 -0.038 0.004 -0.012
C74 0.038 0.030 0.024 -0.009 -0.005 0.011
C75 0.035 0.027 0.023 -0.009 -0.002 0.009
C76 0.028 0.029 0.025 -0.007 0.000 0.006
C77 0.036 0.036 0.034 -0.002 -0.003 0.012
C78 0.049 0.026 0.078 -0.007 -0.002 0.011
C79 0.048 0.032 0.086 -0.021 -0.015 0.004
C80 0.041 0.037 0.058 -0.022 -0.019 0.014
C81 0.035 0.037 0.045 0.008 0.006 0.010
C82 0.026 0.034 0.026 -0.006 -0.002 0.006
C83 0.024 0.034 0.029 -0.006 -0.003 0.007
C84 0.038 0.036 0.043 -0.004 -0.001 0.008
C85 0.037 0.049 0.059 -0.008 0.002 0.015
C86 0.036 0.064 0.069 -0.007 0.003 0.012
C87 0.039 0.058 0.070 -0.005 -0.019 -0.007
C88 0.039 0.046 0.039 -0.005 -0.013 0.006
C89 0.054 0.072 0.082 -0.013 0.016 0.025
C90 0.037 0.034 0.027 -0.003 -0.001 0.012
C91 0.032 0.034 0.025 -0.006 -0.004 0.008
C92 0.030 0.023 0.033 -0.001 -0.007 0.003
C93 0.029 0.033 0.037 0.001 -0.007 0.003
C94 0.021 0.045 0.048 0.005 -0.003 -0.001
C95 0.024 0.038 0.040 0.003 0.004 0.008
C104 0.035 0.045 0.041 -0.006 -0.011 -0.005
C105 0.053 0.055 0.055 -0.005 -0.024 -0.013
C106 0.088 0.042 0.062 -0.008 -0.025 -0.014
C107 0.140 0.057 0.084 -0.002 -0.046 -0.025
C108 0.132 0.089 0.104 0.005 -0.048 -0.064
C109 0.064 0.120 0.148 -0.008 -0.042 -0.040
C110 0.061 0.075 0.122 -0.014 -0.043 -0.014
C111 0.064 0.205 0.326 -0.019 -0.076 -0.052
C112 0.031 0.038 0.036 -0.003 0.002 0.011
C113 0.036 0.031 0.041 0.001 -0.005 0.012
C114 0.046 0.038 0.076 -0.014 -0.017 0.018
C115 0.081 0.059 0.094 -0.032 -0.043 0.027
C116 0.067 0.075 0.057 -0.030 -0.017 0.031
C117 0.047 0.049 0.040 0.001 -0.004 0.021
C118 0.042 0.040 0.032 0.000 -0.006 0.017
C119 0.052 0.053 0.043 0.001 0.006 0.025
C120 0.023 0.027 0.030 -0.003 -0.003 0.005
C121 0.019 0.031 0.025 -0.007 0.000 0.006
C122 0.024 0.033 0.029 -0.010 -0.008 0.004
C123 0.028 0.035 0.029 -0.012 -0.004 0.008
C124 0.024 0.051 0.027 -0.009 -0.006 0.013
C125 0.028 0.047 0.033 -0.017 -0.008 0.001
C126 0.026 0.032 0.033 -0.011 0.000 0.002
C127 0.050 0.045 0.052 -0.016 -0.022 0.019
O3OH 0.031 0.037 0.029 0.003 -0.001 0.008
O4OH 0.030 0.030 0.029 0.000 -0.002 0.007

loop_
_atom_type_symbol
_atom_type_description
_atom_type_scat_dispersion_real
_atom_type_scat_dispersion_imag
_atom_type_scat_source
C C 0.0033 0.0016 'International Tables Vol C Tables 4.2.6.8 and 6.1.1.4'
H H 0.0000 0.0000 'International Tables Vol C Tables 4.2.6.8 and 6.1.1.4'
N N 0.0061 0.0033 'International Tables Vol C Tables 4.2.6.8 and 6.1.1.4'
O O 0.0106 0.0060 'International Tables Vol C Tables 4.2.6.8 and 6.1.1.4'
Cl Cl 0.1484 0.1585 'International Tables Vol C Tables 4.2.6.8 and 6.1.1.4'
Cu Cu 0.3201 1.2651 'International Tables Vol C Tables 4.2.6.8 and 6.1.1.4'

loop_
_geom_angle_atom_site_label_1
_geom_angle_atom_site_label_2
_geom_angle_atom_site_label_3
_geom_angle
O1OH Cu1 O2OH 81.97(12)
O1OH Cu1 N2 171.13(11)
O2OH Cu1 N2 95.43(13)
O1OH Cu1 N3 95.70(14)
O2OH Cu1 N3 166.03(12)
N2 Cu1 N3 84.78(14)
O1OH Cu1 N1 106.08(11)
O2OH Cu1 N1 111.25(11)
N2 Cu1 N1 82.78(14)
N3 Cu1 N1 82.65(14)
C1 N1 C6 113.2(4)
C1 N1 C7 113.9(4)
C6 N1 C7 113.1(4)
C1 N1 Cu1 105.5(3)
C6 N1 Cu1 100.6(3)
C7 N1 Cu1 109.4(3)
N1 C1 C2 113.0(4)
N1 C1 H1A 109.0
C2 C1 H1A 109.0
N1 C1 H1B 109.0
C2 C1 H1B 109.0
H1A C1 H1B 107.8
O2OH Cu2 O1OH 81.93(12)
O2OH Cu2 N6 167.54(11)
O1OH Cu2 N6 95.47(13)
O2OH Cu2 N5 95.50(13)
O1OH Cu2 N5 171.11(10)
N6 Cu2 N5 85.22(14)
O2OH Cu2 N4 108.92(11)
O1OH Cu2 N4 105.84(10)
N6 Cu2 N4 83.52(13)
N5 Cu2 N4 83.05(13)
C3 N2 C2 111.2(4)
C3 N2 C14 112.1(4)
C2 N2 C14 109.4(3)
C3 N2 Cu1 109.3(3)
C2 N2 Cu1 104.6(3)
C14 N2 Cu1 109.9(3)
N2 C2 C1 113.3(4)
N2 C2 H2A 108.9
C1 C2 H2A 108.9
N2 C2 H2B 108.9
C1 C2 H2B 108.9
H2A C2 H2B 107.7
C4 N3 C5 111.4(4)
C4 N3 C22 110.2(4)
C5 N3 C22 113.4(4)
C4 N3 Cu1 102.3(3)
C5 N3 Cu1 110.1(3)
C22 N3 Cu1 108.8(3)
N2 C3 C4 111.5(4)
N2 C3 H3A 109.3
C4 C3 H3A 109.3
N2 C3 H3B 109.3
C4 C3 H3B 109.3
H3A C3 H3B 108.0
C30 N4 C35 114.0(4)
C30 N4 C36 112.9(3)
C35 N4 C36 112.6(3)
C30 N4 Cu2 106.5(3)
C35 N4 Cu2 100.2(2)
C36 N4 Cu2 109.7(3)
N3 C4 C3 112.0(4)
N3 C4 H4A 109.2
C3 C4 H4A 109.2
N3 C4 H4B 109.2
C3 C4 H4B 109.2
H4A C4 H4B 107.9
C31 N5 C32 111.7(3)
C31 N5 C44 111.1(3)
C32 N5 C44 110.8(3)
C31 N5 Cu2 103.6(3)
C32 N5 Cu2 108.1(2)
C44 N5 Cu2 111.3(3)
C6 C5 N3 114.4(4)
C6 C5 H5A 108.7
N3 C5 H5A 108.7
C6 C5 H5B 108.7
N3 C5 H5B 108.7
H5A C5 H5B 107.6
C33 N6 C52 111.1(3)
C33 N6 C34 112.1(3)
C52 N6 C34 110.8(3)
C33 N6 Cu2 101.4(2)
C52 N6 Cu2 110.9(3)
C34 N6 Cu2 110.3(2)
N1 C6 C5 113.4(4)
N1 C6 H6A 108.9
C5 C6 H6A 108.9
N1 C6 H6B 108.9
C5 C6 H6B 108.9
H6A C6 H6B 107.7
N1 C7 C8B 120.1(8)
N1 C7 C8A 113.7(5)
C8B C7 C8A 21.5(6)
N1 C7 H7A 108.8
C8B C7 H7A 120.4
C8A C7 H7A 108.8
N1 C7 H7B 108.8
C8B C7 H7B 87.6
C8A C7 H7B 108.8
H7A C7 H7B 107.7
N2 C14 C15 115.8(4)
N2 C14 H14A 108.3
C15 C14 H14A 108.3
N2 C14 H14B 108.3
C15 C14 H14B 108.3
H14A C14 H14B 107.4
C16 C15 C20 117.3(5)
C16 C15 C14 121.2(4)
C20 C15 C14 121.5(4)
C17 C16 C15 120.8(5)
C17 C16 H16 119.6
C15 C16 H16 119.6
C18 C17 C16 121.4(5)
C18 C17 C21 118.9(5)
C16 C17 C21 119.6(5)
C17 C18 C19 118.4(5)
C17 C18 H18 120.8
C19 C18 H18 120.8
C18 C19 C20 120.4(5)
C18 C19 H19 119.8
C20 C19 H19 119.8
C93 N20 C104 113.0(3)
C93 N20 C94 113.4(3)
C104 N20 C94 113.8(3)
C93 N20 Cu4 105.88(19)
C104 N20 Cu4 109.8(2)
C94 N20 Cu4 99.64(19)
C19 C20 C15 121.7(5)
C19 C20 H20 119.2
C15 C20 H20 119.2
N7 C21 C17 178.1(10)
N3 C22 C23 115.8(4)
N3 C22 H22A 108.3
C23 C22 H22A 108.3
N3 C22 H22B 108.3
C23 C22 H22B 108.3
H22A C22 H22B 107.4
C24 C23 C28 118.8(5)
C24 C23 C22 119.3(5)
C28 C23 C22 121.7(5)
C23 C24 C25 119.6(6)
C23 C24 H24 120.2
C25 C24 H24 120.2
C26 C25 C24 121.3(6)
C26 C25 C29 120.0(6)
C24 C25 C29 118.7(7)
C27 C26 C25 118.8(6)
C27 C26 H26 120.6
C25 C26 H26 120.6
C26 C27 C28 120.8(7)
C26 C27 H27 119.6
C28 C27 H27 119.6
C23 C28 C27 120.6(6)
C23 C28 H28 119.7
C27 C28 H28 119.7
N9 C29 C25 176.4(8)
N4 C30 C31 111.2(4)
N4 C30 H30A 109.4
C31 C30 H30A 109.4
N4 C30 H30B 109.4
C31 C30 H30B 109.4
H30A C30 H30B 108.0
N5 C31 C30 112.6(3)
N5 C31 H31A 109.1
C30 C31 H31A 109.1
N5 C31 H31B 109.1
C30 C31 H31B 109.1
H31A C31 H31B 107.8
N5 C32 C33 109.7(3)
N5 C32 H32A 109.7
C33 C32 H32A 109.7
N5 C32 H32B 109.7
C33 C32 H32B 109.7
H32A C32 H32B 108.2
N6 C33 C32 111.1(3)
N6 C33 H33A 109.4
C32 C33 H33A 109.4
N6 C33 H33B 109.4
C32 C33 H33B 109.4
H33A C33 H33B 108.0
N6 C34 C35 111.5(3)
N6 C34 H34A 109.3
C35 C34 H34A 109.3
N6 C34 H34B 109.3
C35 C34 H34B 109.3
H34A C34 H34B 108.0
N4 C35 C34 111.7(3)
N4 C35 H35A 109.3
C34 C35 H35A 109.3
N4 C35 H35B 109.3
C34 C35 H35B 109.3
H35A C35 H35B 107.9
N4 C36 C37 114.3(4)
N4 C36 H36A 108.7
C37 C36 H36A 108.7
N4 C36 H36B 108.7
C37 C36 H36B 108.7
H36A C36 H36B 107.6
C42 C37 C38 118.5(5)
C42 C37 C36 122.8(5)
C38 C37 C36 118.6(5)
C39 C38 C37 120.6(6)
C39 C38 H38 119.7
C37 C38 H38 119.7
C38 C39 C40 121.6(7)
C38 C39 C43 113.9(8)
C40 C39 C43 124.5(7)
C39 C40 C41 118.5(7)
C39 C40 H40 120.8
C41 C40 H40 120.8
C40 C41 C42 119.5(7)
C40 C41 H41 120.2
C42 C41 H41 120.2
C37 C42 C41 121.2(7)
C37 C42 H42 119.4
C41 C42 H42 119.4
N10 C43 C39 174.9(12)
N5 C44 C45 115.0(4)
N5 C44 H44A 108.5
C45 C44 H44A 108.5
N5 C44 H44B 108.5
C45 C44 H44B 108.5
H44A C44 H44B 107.5
C46 C45 C50 118.0(4)
C46 C45 C44 121.6(4)
C50 C45 C44 120.4(4)
C45 C46 C47 121.6(5)
C45 C46 H46 119.2
C47 C46 H46 119.2
C48 C47 C46 120.2(5)
C48 C47 H47 119.9
C46 C47 H47 119.9
C47 C48 C49 118.7(5)
C47 C48 H48 120.7
C49 C48 H48 120.7
C48 C49 C50 120.8(5)
C48 C49 C51 120.7(5)
C50 C49 C51 118.5(5)
C45 C50 C49 120.7(5)
C45 C50 H50 119.7
C49 C50 H50 119.7
N11 C51 C49 179.7(10)
N6 C52 C53 115.3(4)
N6 C52 H52A 108.5
C53 C52 H52A 108.5
N6 C52 H52B 108.5
C53 C52 H52B 108.5
H52A C52 H52B 107.5
C58 C53 C54 118.5(4)
C58 C53 C52 120.7(4)
C54 C53 C52 120.8(4)
C55 C54 C53 120.4(4)
C55 C54 H54 119.8
C53 C54 H54 119.8
C56 C55 C54 120.8(4)
C56 C55 C59 119.9(4)
C54 C55 C59 119.3(4)
C55 C56 C57 118.7(5)
C55 C56 H56 120.6
C57 C56 H56 120.6
C58 C57 C56 120.5(5)
C58 C57 H57 119.7
C56 C57 H57 119.7
C57 C58 C53 121.0(5)
C57 C58 H58 119.5
C53 C58 H58 119.5
N12 C59 C55 178.6(6)
C13B C8B C9B 118.1(15)
C13B C8B C7 122.5(13)
C9B C8B C7 119.4(13)
C8B C9B C10B 117.4(14)
C8B C9B H9' 121.3
C10B C9B H9' 121.3
C11B C10B C14B 136(2)
C11B C10B C9B 114.1(16)
C14B C10B C9B 109.0(16)
C10B C11B C12B 129(2)
C10B C11B H11' 115.5
C12B C11B H11' 115.5
C11B C12B C13B 121.0(18)
C11B C12B H12' 119.5
C13B C12B H12' 119.5
C8B C13B C12B 120.1(18)
C8B C13B H13' 119.9
C12B C13B H13' 119.9
N8B C14B C10B 167(2)
C9A C8A C13A 115.8(10)
C9A C8A C7 120.8(8)
C13A C8A C7 123.3(9)
C10A C9A C8A 120.5(11)
C10A C9A H9 119.8
C8A C9A H9 119.8
C11A C10A C14A 115.3(16)
C11A C10A C9A 122.1(17)
C14A C10A C9A 122.3(16)
C10A C11A C12A 124(2)
C10A C11A H11 118.2
C12A C11A H11 118.2
C11A C12A C13A 117.8(15)
C11A C12A H12 121.1
C13A C12A H12 121.1
C8A C13A C12A 120.0(12)
C8A C13A H13 120.0
C12A C13A H13 120.0
N8A C14A C10A 168(3)
C2CN C1CN H1C1 109.5
C2CN C1CN H1C2 109.5
H1C1 C1CN H1C2 109.5
C2CN C1CN H1C3 109.5
H1C1 C1CN H1C3 109.5
H1C2 C1CN H1C3 109.5
N1CN C2CN C1CN 178.0(8)
C4CN C3CN H3C1 109.5
C4CN C3CN H3C2 109.5
H3C1 C3CN H3C2 109.5
C4CN C3CN H3C3 109.5
H3C1 C3CN H3C3 109.5
H3C2 C3CN H3C3 109.5
N2CN C4CN C3CN 176.0(11)
Cu1 O1OH Cu2 95.90(12)
Cu1 O1OH H1OH 113(3)
Cu2 O1OH H1OH 107(3)
Cu2 O2OH Cu1 96.24(10)
Cu2 O2OH H2OH 117(3)
Cu1 O2OH H2OH 121(3)
O3 Cl1 O1 109.47(16)
O3 Cl1 O2 110.27(16)
O1 Cl1 O2 110.0
O3 Cl1 O4 109.06(18)
O1 Cl1 O4 108.92(13)
O2 Cl1 O4 109.13(12)
O6 Cl2 O5 115.7(5)
O6 Cl2 O7 109.7(4)
O5 Cl2 O7 106.4(4)
O6 Cl2 O8 107.2(3)
O5 Cl2 O8 108.6(3)
O7 Cl2 O8 109.1(3)
O4OH Cu3 O3OH 81.49(13)
O4OH Cu3 N14 95.87(14)
O3OH Cu3 N14 171.76(14)
O4OH Cu3 N13 165.30(14)
O3OH Cu3 N13 95.12(14)
N14 Cu3 N13 85.46(14)
O4OH Cu3 N15 110.12(13)
O3OH Cu3 N15 104.63(14)
N14 Cu3 N15 83.61(14)
N13 Cu3 N15 84.58(13)
O11 Cl3 O10 111.5(3)
O11 Cl3 O12 106.7(5)
O10 Cl3 O12 109.4(4)
O11 Cl3 O9 109.3(3)
O10 Cl3 O9 111.7(2)
O12 Cl3 O9 108.1(3)
O3OH Cu4 O4OH 81.60(13)
O3OH Cu4 N19 171.97(14)
O4OH Cu4 N19 95.80(14)
O3OH Cu4 N21 95.49(14)
O4OH Cu4 N21 164.92(14)
N19 Cu4 N21 85.04(14)
O3OH Cu4 N20 104.20(10)
O4OH Cu4 N20 111.08(11)
N19 Cu4 N20 83.83(10)
N21 Cu4 N20 83.99(11)
O15 Cl4 O14 120.4(7)
O15 Cl4 O16 112.5(5)
O14 Cl4 O16 105.6(6)
O15 Cl4 O13 105.3(4)
O14 Cl4 O13 103.9(4)
O16 Cl4 O13 108.3(3)
C62 N13 C61 111.9(4)
C62 N13 C74 110.8(3)
C61 N13 C74 111.5(3)
C62 N13 Cu3 102.9(2)
C61 N13 Cu3 108.9(3)
C74 N13 Cu3 110.4(3)
C64 N14 C63 111.8(4)
C64 N14 C82 111.7(3)
C63 N14 C82 111.0(3)
C64 N14 Cu3 104.1(3)
C63 N14 Cu3 108.9(3)
C82 N14 Cu3 109.0(3)
C66 N15 C60 114.7(4)
C66 N15 C65 113.1(4)
C60 N15 C65 115.2(4)
C66 N15 Cu3 109.9(3)
C60 N15 Cu3 97.9(3)
C65 N15 Cu3 104.3(3)
C91 N19 C92 112.0(4)
C91 N19 C120 111.3(3)
C92 N19 C120 112.0(3)
C91 N19 Cu4 108.9(2)
C92 N19 Cu4 103.3(3)
C120 N19 Cu4 109.0(3)
C90 N21 C95 111.7(4)
C90 N21 C112 111.4(4)
C95 N21 C112 111.7(3)
C90 N21 Cu4 103.3(3)
C95 N21 Cu4 109.5(3)
C112 N21 Cu4 108.8(3)
N15 C60 C61 112.2(4)
N15 C60 H60A 109.2
C61 C60 H60A 109.2
N15 C60 H60B 109.2
C61 C60 H60B 109.2
H60A C60 H60B 107.9
N13 C61 C60 113.6(4)
N13 C61 H61A 108.8
C60 C61 H61A 108.8
N13 C61 H61B 108.8
C60 C61 H61B 108.8
H61A C61 H61B 107.7
N13 C62 C63 111.0(3)
N13 C62 H62A 109.4
C63 C62 H62A 109.4
N13 C62 H62B 109.4
C63 C62 H62B 109.4
H62A C62 H62B 108.0
N14 C63 C62 110.3(4)
N14 C63 H63A 109.6
C62 C63 H63A 109.6
N14 C63 H63B 109.6
C62 C63 H63B 109.6
H63A C63 H63B 108.1
N14 C64 C65 112.0(3)
N14 C64 H64A 109.2
C65 C64 H64A 109.2
N14 C64 H64B 109.2
C65 C64 H64B 109.2
H64A C64 H64B 107.9
N15 C65 C64 112.0(4)
N15 C65 H65A 109.2
C64 C65 H65A 109.2
N15 C65 H65B 109.2
C64 C65 H65B 109.2
H65A C65 H65B 107.9
N15 C66 C67 117.0(4)
N15 C66 H66A 108.1
C67 C66 H66A 108.1
N15 C66 H66B 108.1
C67 C66 H66B 108.1
H66A C66 H66B 107.3
C68 C67 C72 114.8(6)
C68 C67 C66 127.0(6)
C72 C67 C66 118.2(5)
C67 C68 C69 126.0(7)
C67 C68 H68 117.0
C69 C68 H68 117.0
C70 C69 C68 118.3(7)
C70 C69 H69 120.9
C68 C69 H69 120.9
C69 C70 C71 120.4(7)
C69 C70 H70 119.8
C71 C70 H70 119.8
C70 C71 C72 118.5(6)
C70 C71 C73 120.7(7)
C72 C71 C73 120.7(7)
C67 C72 C71 121.5(7)
C67 C72 H72 119.3
C71 C72 H72 119.3
N18 C73 C71 175.4(12)
C75 C74 N13 115.4(4)
C75 C74 H74A 108.4
N13 C74 H74A 108.4
C75 C74 H74B 108.4
N13 C74 H74B 108.4
H74A C74 H74B 107.5
C80 C75 C76 119.1(4)
C80 C75 C74 120.9(4)
C76 C75 C74 120.0(4)
C77 C76 C75 119.4(4)
C77 C76 H76 120.3
C75 C76 H76 120.3
C76 C77 C78 121.5(4)
C76 C77 C81 119.2(5)
C78 C77 C81 119.3(4)
C79 C78 C77 118.4(5)
C79 C78 H78 120.8
C77 C78 H78 120.8
C78 C79 C80 120.5(5)
C78 C79 H79 119.7
C80 C79 H79 119.7
C79 C80 C75 121.0(5)
C79 C80 H80 119.5
C75 C80 H80 119.5
N16 C81 C77 179.7(7)
N14 C82 C83 116.3(4)
N14 C82 H82A 108.2
C83 C82 H82A 108.2
N14 C82 H82B 108.2
C83 C82 H82B 108.2
H82A C82 H82B 107.4
C88 C83 C84 118.4(4)
C88 C83 C82 121.3(4)
C84 C83 C82 120.2(4)
C85 C84 C83 119.3(5)
C85 C84 H84 120.3
C83 C84 H84 120.3
C86 C85 C84 121.6(5)
C86 C85 C89 119.9(5)
C84 C85 C89 118.5(5)
C87 C86 C85 120.2(5)
C87 C86 H86 119.9
C85 C86 H86 119.9
C86 C87 C88 119.4(5)
C86 C87 H87 120.3
C88 C87 H87 120.3
C83 C88 C87 121.2(5)
C83 C88 H88 119.4
C87 C88 H88 119.4
N17 C89 C85 177.6(9)
N21 C90 C91 110.7(4)
N21 C90 H90A 109.5
C91 C90 H90A 109.5
N21 C90 H90B 109.5
C91 C90 H90B 109.5
H90A C90 H90B 108.1
N19 C91 C90 110.9(4)
N19 C91 H91A 109.5
C90 C91 H91A 109.5
N19 C91 H91B 109.5
C90 C91 H91B 109.5
H91A C91 H91B 108.0
N19 C92 C93 112.2(3)
N19 C92 H92A 109.2
C93 C92 H92A 109.2
N19 C92 H92B 109.2
C93 C92 H92B 109.2
H92A C92 H92B 107.9
N20 C93 C92 111.0(3)
N20 C93 H93A 109.4
C92 C93 H93A 109.4
N20 C93 H93B 109.4
C92 C93 H93B 109.4
H93A C93 H93B 108.0
N20 C94 C95 113.0(3)
N20 C94 H94A 109.0
C95 C94 H94A 109.0
N20 C94 H94B 109.0
C95 C94 H94B 109.0
H94A C94 H94B 107.8
N21 C95 C94 113.2(4)
N21 C95 H95A 108.9
C94 C95 H95A 108.9
N21 C95 H95B 108.9
C94 C95 H95B 108.9
H95A C95 H95B 107.7
N20 C104 C105 115.0(4)
N20 C104 H10A 108.5
C105 C104 H10A 108.5
N20 C104 H10B 108.5
C105 C104 H10B 108.5
H10A C104 H10B 107.5
C106 C105 C110 118.5(6)
C106 C105 C104 121.6(5)
C110 C105 C104 119.8(5)
C105 C106 C107 121.1(7)
C105 C106 H106 119.4
C107 C106 H106 119.4
C108 C107 C106 119.8(7)
C108 C107 H107 120.1
C106 C107 H107 120.1
C107 C108 C109 121.2(7)
C107 C108 H108 119.4
C109 C108 H108 119.4
C108 C109 C110 120.1(8)
C108 C109 C111 122.7(8)
C110 C109 C111 117.1(9)
C105 C110 C109 119.2(7)
C105 C110 H110 120.4
C109 C110 H110 120.4
N23 C111 C109 179(2)
N21 C112 C113 116.9(4)
N21 C112 H11A 108.1
C113 C112 H11A 108.1
N21 C112 H11B 108.1
C113 C112 H11B 108.1
H11A C112 H11B 107.3
C118 C113 C114 118.6(5)
C118 C113 C112 120.9(5)
C114 C113 C112 120.2(5)
C115 C114 C113 121.5(5)
C115 C114 H114 119.2
C113 C114 H114 119.2
C114 C115 C116 120.9(6)
C114 C115 H115 119.6
C116 C115 H115 119.6
C115 C116 C117 118.1(6)
C115 C116 H116 121.0
C117 C116 H116 121.0
C116 C117 C118 120.9(5)
C116 C117 C119 119.2(5)
C118 C117 C119 119.7(5)
C113 C118 C117 119.9(5)
C113 C118 H118 120.0
C117 C118 H118 120.0
N24 C119 C117 178.5(7)
N19 C120 C121 116.5(4)
N19 C120 H12A 108.2
C121 C120 H12A 108.2
N19 C120 H12B 108.2
C121 C120 H12B 108.2
H12A C120 H12B 107.3
C122 C121 C126 118.2(4)
C122 C121 C120 120.1(4)
C126 C121 C120 121.5(4)
C121 C122 C123 120.9(4)
C121 C122 H122 119.6
C123 C122 H122 119.6
C122 C123 C124 120.1(4)
C122 C123 C127 118.7(4)
C124 C123 C127 121.1(4)
C125 C124 C123 119.6(4)
C125 C124 H124 120.2
C123 C124 H124 120.2
C124 C125 C126 119.7(4)
C124 C125 H125 120.1
C126 C125 H125 120.1
C125 C126 C121 121.4(4)
C125 C126 H126 119.3
C121 C126 H126 119.3
N22 C127 C123 178.0(7)
Cu4 O3OH Cu3 94.44(14)
Cu4 O3OH H3OH 126(3)
Cu3 O3OH H3OH 114(3)
Cu3 O4OH Cu4 94.45(13)
Cu3 O4OH H4OH 121(3)
Cu4 O4OH H4OH 123(3)

loop_
_geom_bond_atom_site_label_1
_geom_bond_atom_site_label_2
_geom_bond_distance
_geom_bond_site_symmetry_2
Cu1 O1OH 1.941(3) .
Cu1 O2OH 1.941(3) .
Cu1 N2 2.081(4) .
Cu1 N3 2.088(4) .
Cu1 N1 2.283(4) .
N1 C1 1.472(6) .
N1 C6 1.473(6) .
N1 C7 1.477(6) .
C1 C2 1.502(7) .
C1 H1A 0.9900 .
C1 H1B 0.9900 .
Cu2 O2OH 1.937(3) .
Cu2 O1OH 1.947(3) .
Cu2 N6 2.080(4) .
Cu2 N5 2.100(4) .
Cu2 N4 2.250(4) .
N2 C3 1.472(6) .
N2 C2 1.496(6) .
N2 C14 1.498(6) .
C2 H2A 0.9900 .
C2 H2B 0.9900 .
N3 C4 1.488(6) .
N3 C5 1.493(6) .
N3 C22 1.499(6) .
C3 C4 1.512(7) .
C3 H3A 0.9900 .
C3 H3B 0.9900 .
N4 C30 1.477(6) .
N4 C35 1.480(5) .
N4 C36 1.488(6) .
C4 H4A 0.9900 .
C4 H4B 0.9900 .
N5 C31 1.484(5) .
N5 C32 1.490(5) .
N5 C44 1.500(5) .
C5 C6 1.484(7) .
C5 H5A 0.9900 .
C5 H5B 0.9900 .
N6 C33 1.482(5) .
N6 C52 1.496(5) .
N6 C34 1.508(5) .
C6 H6A 0.9900 .
C6 H6B 0.9900 .
N7 C21 1.134(7) .
C7 C8B 1.480(17) .
C7 C8A 1.534(10) .
C7 H7A 0.9900 .
C7 H7B 0.9900 .
N9 C29 1.145(8) .
N10 C43 1.208(11) .
N11 C51 1.134(7) .
N12 C59 1.148(6) .
C14 C15 1.505(6) .
C14 H14A 0.9900 .
C14 H14B 0.9900 .
C15 C16 1.393(7) .
C15 C20 1.393(7) .
C16 C17 1.388(7) .
C16 H16 0.9500 .
C17 C18 1.381(7) .
C17 C21 1.448(8) .
C18 C19 1.381(8) .
C18 H18 0.9500 .
C19 C20 1.390(8) .
C19 H19 0.9500 .
N20 C93 1.482(4) .
N20 C104 1.484(5) .
N20 C94 1.485(5) .
N20 Cu4 2.243(4) .
C20 H20 0.9500 .
C22 C23 1.519(6) .
C22 H22A 0.9900 .
C22 H22B 0.9900 .
C23 C24 1.385(7) .
C23 C28 1.385(7) .
C24 C25 1.394(7) .
C24 H24 0.9500 .
C25 C26 1.393(10) .
C25 C29 1.426(9) .
C26 C27 1.352(9) .
C26 H26 0.9500 .
C27 C28 1.401(7) .
C27 H27 0.9500 .
C28 H28 0.9500 .
C30 C31 1.530(6) .
C30 H30A 0.9900 .
C30 H30B 0.9900 .
C31 H31A 0.9900 .
C31 H31B 0.9900 .
C32 C33 1.530(6) .
C32 H32A 0.9900 .
C32 H32B 0.9900 .
C33 H33A 0.9900 .
C33 H33B 0.9900 .
C34 C35 1.530(6) .
C34 H34A 0.9900 .
C34 H34B 0.9900 .
C35 H35A 0.9900 .
C35 H35B 0.9900 .
C36 C37 1.499(7) .
C36 H36A 0.9900 .
C36 H36B 0.9900 .
C37 C42 1.363(8) .
C37 C38 1.398(8) .
C38 C39 1.373(9) .
C38 H38 0.9500 .
C39 C40 1.379(11) .
C39 C43 1.452(11) .
C40 C41 1.393(11) .
C40 H40 0.9500 .
C41 C42 1.414(9) .
C41 H41 0.9500 .
C42 H42 0.9500 .
C44 C45 1.518(6) .
C44 H44A 0.9900 .
C44 H44B 0.9900 .
C45 C46 1.383(7) .
C45 C50 1.394(6) .
C46 C47 1.401(7) .
C46 H46 0.9500 .
C47 C48 1.387(7) .
C47 H47 0.9500 .
C48 C49 1.388(8) .
C48 H48 0.9500 .
C49 C50 1.401(7) .
C49 C51 1.447(8) .
C50 H50 0.9500 .
C52 C53 1.511(6) .
C52 H52A 0.9900 .
C52 H52B 0.9900 .
C53 C58 1.393(6) .
C53 C54 1.394(6) .
C54 C55 1.393(6) .
C54 H54 0.9500 .
C55 C56 1.384(7) .
C55 C59 1.440(7) .
C56 C57 1.396(7) .
C56 H56 0.9500 .
C57 C58 1.383(7) .
C57 H57 0.9500 .
C58 H58 0.9500 .
N8B C14B 1.122(8) .
C8B C13B 1.35(2) .
C8B C9B 1.40(2) .
C9B C10B 1.63(3) .
C9B H9' 0.9500 .
C10B C11B 1.20(3) .
C10B C14B 1.420(8) .
C11B C12B 1.29(3) .
C11B H11' 0.9500 .
C12B C13B 1.43(2) .
C12B H12' 0.9500 .
C13B H13' 0.9500 .
N8A C14A 1.17(2) .
C8A C9A 1.379(13) .
C8A C13A 1.383(14) .
C9A C10A 1.361(14) .
C9A H9 0.9500 .
C10A C11A 1.24(2) .
C10A C14A 1.30(2) .
C11A C12A 1.32(2) .
C11A H11 0.9500 .
C12A C13A 1.414(18) .
C12A H12 0.9500 .
C13A H13 0.9500 .
N1CN C2CN 1.125(7) .
C1CN C2CN 1.457(8) .
C1CN H1C1 0.9800 .
C1CN H1C2 0.9800 .
C1CN H1C3 0.9800 .
N2CN C4CN 1.143(9) .
C3CN C4CN 1.388(11) .
C3CN H3C1 0.9800 .
C3CN H3C2 0.9800 .
C3CN H3C3 0.9800 .
O1OH H1OH 0.9100(11) .
O2OH H2OH 0.9101(11) .
O1W O2WB 1.462(13) 1_455
O2WB O1W 1.462(13) 1_655
Cl1 O3 1.431(3) .
Cl1 O1 1.4340 .
Cl1 O2 1.4368 .
Cl1 O4 1.449(3) .
Cl2 O6 1.369(5) .
Cl2 O5 1.380(5) .
Cl2 O7 1.409(5) .
Cl2 O8 1.452(4) .
Cu3 O4OH 1.935(3) .
Cu3 O3OH 1.939(3) .
Cu3 N14 2.061(4) .
Cu3 N13 2.065(3) .
Cu3 N15 2.278(4) .
Cl3 O11 1.388(5) .
Cl3 O10 1.392(4) .
Cl3 O12 1.410(5) .
Cl3 O9 1.431(3) .
Cu4 O3OH 1.933(3) .
Cu4 O4OH 1.937(3) .
Cu4 N19 2.075(4) .
Cu4 N21 2.079(4) .
Cl4 O15 1.324(6) .
Cl4 O14 1.354(7) .
Cl4 O16 1.441(6) .
Cl4 O13 1.467(5) .
N13 C62 1.482(5) .
N13 C61 1.488(6) .
N13 C74 1.509(5) .
N14 C64 1.493(5) .
N14 C63 1.497(5) .
N14 C82 1.507(5) .
N15 C66 1.472(6) .
N15 C60 1.482(5) .
N15 C65 1.484(6) .
N16 C81 1.143(6) .
N17 C89 1.136(8) .
N18 C73 1.110(9) .
N19 C91 1.495(6) .
N19 C92 1.497(5) .
N19 C120 1.507(5) .
N21 C90 1.488(6) .
N21 C95 1.492(6) .
N21 C112 1.499(6) .
N22 C127 1.131(6) .
N23 C111 1.089(13) .
N24 C119 1.141(7) .
C60 C61 1.521(6) .
C60 H60A 0.9900 .
C60 H60B 0.9900 .
C61 H61A 0.9900 .
C61 H61B 0.9900 .
C62 C63 1.519(6) .
C62 H62A 0.9900 .
C62 H62B 0.9900 .
C63 H63A 0.9900 .
C63 H63B 0.9900 .
C64 C65 1.513(6) .
C64 H64A 0.9900 .
C64 H64B 0.9900 .
C65 H65A 0.9900 .
C65 H65B 0.9900 .
C66 C67 1.533(8) .
C66 H66A 0.9900 .
C66 H66B 0.9900 .
C67 C68 1.334(8) .
C67 C72 1.376(8) .
C68 C69 1.364(9) .
C68 H68 0.9500 .
C69 C70 1.312(9) .
C69 H69 0.9500 .
C70 C71 1.385(9) .
C70 H70 0.9500 .
C71 C72 1.394(9) .
C71 C73 1.450(10) .
C72 H72 0.9500 .
C74 C75 1.503(6) .
C74 H74A 0.9900 .
C74 H74B 0.9900 .
C75 C80 1.388(7) .
C75 C76 1.398(6) .
C76 C77 1.383(6) .
C76 H76 0.9500 .
C77 C78 1.404(7) .
C77 C81 1.443(7) .
C78 C79 1.379(8) .
C78 H78 0.9500 .
C79 C80 1.387(7) .
C79 H79 0.9500 .
C80 H80 0.9500 .
C82 C83 1.513(6) .
C82 H82A 0.9900 .
C82 H82B 0.9900 .
C83 C88 1.398(7) .
C83 C84 1.409(7) .
C84 C85 1.384(7) .
C84 H84 0.9500 .
C85 C86 1.381(8) .
C85 C89 1.461(8) .
C86 C87 1.369(8) .
C86 H86 0.9500 .
C87 C88 1.403(7) .
C87 H87 0.9500 .
C88 H88 0.9500 .
C90 C91 1.521(6) .
C90 H90A 0.9900 .
C90 H90B 0.9900 .
C91 H91A 0.9900 .
C91 H91B 0.9900 .
C92 C93 1.528(6) .
C92 H92A 0.9900 .
C92 H92B 0.9900 .
C93 H93A 0.9900 .
C93 H93B 0.9900 .
C94 C95 1.500(7) .
C94 H94A 0.9900 .
C94 H94B 0.9900 .
C95 H95A 0.9900 .
C95 H95B 0.9900 .
C104 C105 1.513(7) .
C104 H10A 0.9900 .
C104 H10B 0.9900 .
C105 C106 1.367(8) .
C105 C110 1.388(9) .
C106 C107 1.385(9) .
C106 H106 0.9500 .
C107 C108 1.336(12) .
C107 H107 0.9500 .
C108 C109 1.354(12) .
C108 H108 0.9500 .
C109 C110 1.398(10) .
C109 C111 1.441(13) .
C110 H110 0.9500 .
C112 C113 1.509(7) .
C112 H11A 0.9900 .
C112 H11B 0.9900 .
C113 C118 1.373(7) .
C113 C114 1.393(7) .
C114 C115 1.361(8) .
C114 H114 0.9500 .
C115 C116 1.385(9) .
C115 H115 0.9500 .
C116 C117 1.390(8) .
C116 H116 0.9500 .
C117 C118 1.402(7) .
C117 C119 1.435(7) .
C118 H118 0.9500 .
C120 C121 1.519(6) .
C120 H12A 0.9900 .
C120 H12B 0.9900 .
C121 C122 1.382(6) .
C121 C126 1.390(6) .
C122 C123 1.389(6) .
C122 H122 0.9500 .
C123 C124 1.390(6) .
C123 C127 1.456(7) .
C124 C125 1.376(7) .
C124 H124 0.9500 .
C125 C126 1.389(6) .
C125 H125 0.9500 .
C126 H126 0.9500 .
O3OH H3OH 0.9099(11) .
O4OH H4OH 0.9100(11) .
